data_4084873
loop_
_publ_author_name
'Samouei, Hamidreza'
'Miloserdov, Fedor M.'
'Escudero-Ad\'an, Eduardo C.'
'Grushin, Vladimir V.'

_publ_section_title
;
 Solid-State Structure and Solution Reactivity of [(Ph3P)4Ru(H)2] and
 Related Ru(II) Complexes Used in Catalysis: A Reinvestigation
;
_journal_issue 24
_journal_name_full Organometallics
_journal_page_first 7279
_journal_paper_doi 10.1021/om5010572
_journal_volume 33
_journal_year 2014
_chemical_formula_sum 'C54 H47 N2 P3 Ru'
_chemical_formula_weight 917.91
_chemical_name_systematic
;
 ?
;
_space_group_IT_number 14
_space_group_name_Hall '-P 2ybc'
_symmetry_cell_setting monoclinic
_symmetry_space_group_name_Hall '-P 2ybc'
_symmetry_space_group_name_H-M 'P 1 21/c 1'
_atom_sites_solution_hydrogens mixed
_audit_creation_method SHELXL-2012
_cell_angle_alpha 90
_cell_angle_beta 102.510(4)
_cell_angle_gamma 90
_cell_formula_units_Z 8
_cell_length_a 26.027(3)
_cell_length_b 19.2169(18)
_cell_length_c 18.0579(18)
_cell_measurement_reflns_used 7143
_cell_measurement_temperature 100(2)
_cell_measurement_theta_max 24.48
_cell_measurement_theta_min 2.41
_cell_volume 8817.4(16)
_computing_cell_refinement 'Bruker APEX2 v2011.4-0'
_computing_data_collection 'Bruker APEX2 v2011.4-0'
_computing_data_reduction 'Bruker SAINT V7.60A'
_computing_molecular_graphics 'Bruker SHELXTL'
_computing_publication_material 'Bruker SHELXTL'
_computing_structure_refinement 'SHELXL-2012 (Sheldrick, 2012)'
_computing_structure_solution Sir2011
_diffrn_ambient_temperature 100(2)
_diffrn_detector_area_resol_mean 512
_diffrn_detector_type '4K CCD area detector APEX II'
_diffrn_measured_fraction_theta_full 0.955
_diffrn_measured_fraction_theta_max 0.971
_diffrn_measurement_device_type 'Kappa 4-axis goniometer bruker-nonius'
_diffrn_measurement_method
;
 Fullsphere data collection, phi and omega scans
;
_diffrn_measurement_specimen_support 'magnetic support with MicroMount'
_diffrn_radiation_monochromator 'Multilayer Montel 200 mirrors'
_diffrn_radiation_type MoK\a
_diffrn_radiation_wavelength 0.71073
_diffrn_reflns_av_R_equivalents 0.1788
_diffrn_reflns_av_unetI/netI 0.1674
_diffrn_reflns_Laue_measured_fraction_full 0.955
_diffrn_reflns_Laue_measured_fraction_max 0.971
_diffrn_reflns_limit_h_max 24
_diffrn_reflns_limit_h_min -30
_diffrn_reflns_limit_k_max 22
_diffrn_reflns_limit_k_min -22
_diffrn_reflns_limit_l_max 21
_diffrn_reflns_limit_l_min -19
_diffrn_reflns_point_group_measured_fraction_full 0.955
_diffrn_reflns_point_group_measured_fraction_max 0.971
_diffrn_reflns_theta_full 25.242
_diffrn_reflns_theta_max 25.081
_diffrn_reflns_theta_min 0.801
_diffrn_source 'Rotating anode X-ray tube'
_diffrn_source_current 70
_diffrn_source_power 50
_diffrn_source_size '0.3 mm x 0.3 mm fine focus'
_diffrn_source_type 'Bruker-Nonius FR 591'
_exptl_absorpt_coefficient_mu 0.504
_exptl_absorpt_correction_T_max 0.9752
_exptl_absorpt_correction_T_min 0.8634
_exptl_absorpt_correction_type empirical
_exptl_absorpt_process_details
; 
 SADABS Version 2008/1 Bruker-Nonius
 Blessing, Acta Cryst. (1995) A51 33-38
;
_exptl_crystal_colour colourless
_exptl_crystal_density_diffrn 1.383
_exptl_crystal_description needle
_exptl_crystal_F_000 3792
_exptl_crystal_size_max 0.30
_exptl_crystal_size_mid 0.08
_exptl_crystal_size_min 0.05
_refine_diff_density_max 0.713
_refine_diff_density_min -0.809
_refine_diff_density_rms 0.113
_refine_ls_extinction_method none
_refine_ls_goodness_of_fit_ref 1.018
_refine_ls_hydrogen_treatment constr
_refine_ls_matrix_type full
_refine_ls_number_parameters 1081
_refine_ls_number_reflns 15235
_refine_ls_number_restraints 5
_refine_ls_restrained_S_all 1.026
_refine_ls_R_factor_all 0.1438
_refine_ls_R_factor_gt 0.0595
_refine_ls_shift/su_max 0.001
_refine_ls_shift/su_mean 0.000
_refine_ls_structure_factor_coef Fsqd
_refine_ls_weighting_details
;
 w=1/[\s^2^(Fo^2^)+(0.0194P)^2^+13.2165P]
 where P=(Fo^2^+2Fc^2^)/3
;
_refine_ls_weighting_scheme calc
_refine_ls_wR_factor_gt 0.0975
_refine_ls_wR_factor_ref 0.1209
_reflns_Friedel_coverage 0.000
_reflns_number_gt 8631
_reflns_number_total 15235
_reflns_threshold_expression >2sigma(I)
_cod_data_source_file om5010572_si_001.cif
_cod_data_source_block HRS750
_cod_depositor_comments
;
The following automatic conversions were performed:

'_symmetry_cell_setting' value 'Monoclinic' changed to 'monoclinic'
according to
/home/saulius/struct/COD-crude-data--automatic-downloads/rss-feeds/ACS/lib/dictionaries/cif_core.dic
dictionary named 'cif_core.dic' version 2.4.2 from 2011-04-26.

Automatic conversion script
Id: cif_fix_values 2935 2014-11-11 08:27:57Z andrius 

 Adding full bibliography for 4084867--4084875.cif.
;
_cod_original_cell_volume 8817.4(15)
_cod_original_sg_symbol_H-M P2(1)/c
_cod_database_code 4084873
_shelx_space_group_comment
;
The symmetry employed for this shelxl refinement is uniquely defined
by the following loop, which should always be used as a source of
symmetry information in preference to the above space-group names.
They are only intended as comments.
;
_shelx_estimated_absorpt_t_min 0.863
_shelx_estimated_absorpt_t_max 0.975
_shelxl_version_number 2012-9

loop_
_space_group_symop_operation_xyz
'x, y, z'
'-x, y+1/2, -z+1/2'
'-x, -y, -z'
'x, -y-1/2, z-1/2'

loop_
_atom_site_label
_atom_site_type_symbol
_atom_site_fract_x
_atom_site_fract_y
_atom_site_fract_z
_atom_site_U_iso_or_equiv
_atom_site_adp_type
_atom_site_occupancy
_atom_site_site_symmetry_order
_atom_site_calc_flag
_atom_site_refinement_flags_posn
_atom_site_refinement_flags_adp
Ru1A Ru 0.38367(2) 0.65734(2) 0.41594(3) 0.01281(13) Uani 1 1 d D .
H1RA H 0.4027 0.5791 0.4124 0.019 Uiso 1 1 d R U
H2RA H 0.3970 0.6646 0.3317 0.019 Uiso 1 1 d DR U
P1A P 0.31175(6) 0.59037(8) 0.36182(9) 0.0137(4) Uani 1 1 d . .
P2A P 0.34461(6) 0.76835(8) 0.42261(9) 0.0146(4) Uani 1 1 d . .
P3A P 0.47134(6) 0.68337(8) 0.42720(9) 0.0153(4) Uani 1 1 d . .
N1A N 0.3949(2) 0.6311(3) 0.5887(3) 0.0251(13) Uani 1 1 d . .
N2A N 0.38880(18) 0.6411(2) 0.5272(3) 0.0170(12) Uani 1 1 d . .
C1A C 0.3270(2) 0.5185(3) 0.3021(3) 0.0133(14) Uani 1 1 d . .
C2A C 0.2927(2) 0.4629(3) 0.2839(3) 0.0173(14) Uani 1 1 d . .
H2A H 0.2631 0.4594 0.3066 0.021 Uiso 1 1 calc R U
C3A C 0.3012(2) 0.4115(3) 0.2324(3) 0.0204(15) Uani 1 1 d . .
H3A H 0.2776 0.3734 0.2206 0.024 Uiso 1 1 calc R U
C4A C 0.3438(2) 0.4167(3) 0.1992(3) 0.0220(16) Uani 1 1 d . .
H4A H 0.3496 0.3822 0.1642 0.026 Uiso 1 1 calc R U
C5A C 0.3782(2) 0.4717(3) 0.2164(3) 0.0214(15) Uani 1 1 d . .
H5A H 0.4074 0.4753 0.1928 0.026 Uiso 1 1 calc R U
C6A C 0.3703(2) 0.5228(3) 0.2689(3) 0.0162(14) Uani 1 1 d . .
H6A H 0.3946 0.5602 0.2815 0.019 Uiso 1 1 calc DR U
C7A C 0.2571(2) 0.6297(3) 0.2915(3) 0.0129(14) Uani 1 1 d . .
C8A C 0.2155(2) 0.6656(3) 0.3104(3) 0.0194(14) Uani 1 1 d . .
H8A H 0.2123 0.6671 0.3617 0.023 Uiso 1 1 calc R U
C9A C 0.1784(2) 0.6997(3) 0.2549(4) 0.0238(16) Uani 1 1 d . .
H9A H 0.1500 0.7238 0.2687 0.029 Uiso 1 1 calc R U
C10A C 0.1826(2) 0.6984(3) 0.1799(4) 0.0252(16) Uani 1 1 d . .
H10A H 0.1570 0.7209 0.1420 0.030 Uiso 1 1 calc R U
C11A C 0.2243(2) 0.6643(3) 0.1606(3) 0.0221(15) Uani 1 1 d . .
H11A H 0.2279 0.6644 0.1094 0.026 Uiso 1 1 calc R U
C12A C 0.2611(2) 0.6298(3) 0.2156(3) 0.0186(15) Uani 1 1 d . .
H12A H 0.2894 0.6058 0.2013 0.022 Uiso 1 1 calc R U
C13A C 0.2822(2) 0.5409(3) 0.4294(3) 0.0136(14) Uani 1 1 d . .
C14A C 0.3176(2) 0.5057(3) 0.4863(3) 0.0216(15) Uani 1 1 d . .
H14A H 0.3540 0.5062 0.4857 0.026 Uiso 1 1 calc R U
C15A C 0.3011(3) 0.4704(3) 0.5432(4) 0.0248(16) Uani 1 1 d . .
H15A H 0.3259 0.4465 0.5810 0.030 Uiso 1 1 calc R U
C16A C 0.2484(3) 0.4699(3) 0.5452(4) 0.0260(16) Uani 1 1 d . .
H16A H 0.2369 0.4469 0.5853 0.031 Uiso 1 1 calc R U
C17A C 0.2131(3) 0.5025(3) 0.4895(4) 0.0280(17) Uani 1 1 d . .
H17A H 0.1768 0.5018 0.4907 0.034 Uiso 1 1 calc R U
C18A C 0.2294(2) 0.5372(3) 0.4305(3) 0.0193(15) Uani 1 1 d . .
H18A H 0.2040 0.5582 0.3910 0.023 Uiso 1 1 calc R U
C19A C 0.2786(2) 0.7671(3) 0.4451(3) 0.0124(13) Uani 1 1 d . .
C20A C 0.2395(2) 0.8153(3) 0.4151(3) 0.0189(15) Uani 1 1 d . .
H20A H 0.2470 0.8521 0.3840 0.023 Uiso 1 1 calc R U
C21A C 0.1896(2) 0.8094(3) 0.4307(4) 0.0227(15) Uani 1 1 d . .
H21A H 0.1630 0.8419 0.4092 0.027 Uiso 1 1 calc R U
C22A C 0.1782(2) 0.7570(3) 0.4770(3) 0.0218(15) Uani 1 1 d . .
H22A H 0.1441 0.7536 0.4876 0.026 Uiso 1 1 calc R U
C23A C 0.2168(2) 0.7095(3) 0.5077(3) 0.0191(15) Uani 1 1 d . .
H23A H 0.2093 0.6735 0.5399 0.023 Uiso 1 1 calc R U
C24A C 0.2665(2) 0.7140(3) 0.4918(3) 0.0147(14) Uani 1 1 d . .
H24A H 0.2927 0.6807 0.5127 0.018 Uiso 1 1 calc R U
C25A C 0.3339(2) 0.8251(3) 0.3386(3) 0.0163(14) Uani 1 1 d . .
C26A C 0.3225(2) 0.7937(3) 0.2690(4) 0.0207(15) Uani 1 1 d . .
H26A H 0.3209 0.7444 0.2661 0.025 Uiso 1 1 calc R U
C27A C 0.3131(2) 0.8324(3) 0.2019(4) 0.0245(15) Uani 1 1 d . .
H27A H 0.3050 0.8098 0.1541 0.029 Uiso 1 1 calc R U
C28A C 0.3158(2) 0.9043(3) 0.2062(4) 0.0242(16) Uani 1 1 d . .
H28A H 0.3103 0.9311 0.1610 0.029 Uiso 1 1 calc R U
C29A C 0.3263(2) 0.9367(3) 0.2749(4) 0.0240(16) Uani 1 1 d . .
H29A H 0.3281 0.9860 0.2773 0.029 Uiso 1 1 calc R U
C30A C 0.3345(2) 0.8982(3) 0.3413(4) 0.0195(15) Uani 1 1 d . .
H30A H 0.3407 0.9213 0.3889 0.023 Uiso 1 1 calc R U
C31A C 0.3794(2) 0.8244(3) 0.5009(3) 0.0169(14) Uani 1 1 d . .
C32A C 0.4204(2) 0.8690(3) 0.4917(4) 0.0223(15) Uani 1 1 d . .
H32A H 0.4275 0.8762 0.4429 0.027 Uiso 1 1 calc R U
C33A C 0.4504(2) 0.9027(3) 0.5547(4) 0.0247(16) Uani 1 1 d . .
H33A H 0.4778 0.9332 0.5481 0.030 Uiso 1 1 calc R U
C34A C 0.4414(2) 0.8927(3) 0.6265(4) 0.0273(17) Uani 1 1 d . .
H34A H 0.4625 0.9157 0.6690 0.033 Uiso 1 1 calc R U
C35A C 0.4010(2) 0.8485(3) 0.6353(3) 0.0195(14) Uani 1 1 d . .
H35A H 0.3946 0.8404 0.6844 0.023 Uiso 1 1 calc R U
C36A C 0.3702(2) 0.8163(3) 0.5729(3) 0.0199(15) Uani 1 1 d . .
H36A H 0.3418 0.7878 0.5797 0.024 Uiso 1 1 calc R U
C37A C 0.5123(2) 0.6811(3) 0.5235(3) 0.0171(14) Uani 1 1 d . .
C38A C 0.5563(2) 0.6382(3) 0.5458(3) 0.0196(15) Uani 1 1 d . .
H38A H 0.5676 0.6090 0.5100 0.024 Uiso 1 1 calc R U
C39A C 0.5831(2) 0.6388(3) 0.6207(4) 0.0292(17) Uani 1 1 d . .
H39A H 0.6126 0.6090 0.6360 0.035 Uiso 1 1 calc R U
C40A C 0.5682(2) 0.6814(3) 0.6740(4) 0.0247(16) Uani 1 1 d . .
H40A H 0.5874 0.6813 0.7251 0.030 Uiso 1 1 calc R U
C41A C 0.5252(2) 0.7237(3) 0.6520(3) 0.0197(15) Uani 1 1 d . .
H41A H 0.5146 0.7536 0.6879 0.024 Uiso 1 1 calc R U
C42A C 0.4972(2) 0.7230(3) 0.5778(4) 0.0194(15) Uani 1 1 d . .
H42A H 0.4670 0.7517 0.5635 0.023 Uiso 1 1 calc R U
C43A C 0.4882(2) 0.7684(3) 0.3935(3) 0.0156(14) Uani 1 1 d . .
C44A C 0.4582(2) 0.7918(3) 0.3254(4) 0.0197(15) Uani 1 1 d . .
H44A H 0.4317 0.7623 0.2972 0.024 Uiso 1 1 calc DR U
C45A C 0.4658(2) 0.8580(3) 0.2968(4) 0.0246(16) Uani 1 1 d . .
H45A H 0.4451 0.8728 0.2494 0.030 Uiso 1 1 calc R U
C46A C 0.5037(3) 0.9014(3) 0.3381(4) 0.0294(17) Uani 1 1 d . .
H46A H 0.5081 0.9471 0.3205 0.035 Uiso 1 1 calc R U
C47A C 0.5347(2) 0.8783(3) 0.4044(4) 0.0255(16) Uani 1 1 d . .
H47A H 0.5612 0.9080 0.4320 0.031 Uiso 1 1 calc R U
C48A C 0.5281(2) 0.8120(3) 0.4323(4) 0.0220(15) Uani 1 1 d . .
H48A H 0.5507 0.7965 0.4779 0.026 Uiso 1 1 calc R U
C49A C 0.5082(2) 0.6252(3) 0.3762(3) 0.0169(14) Uani 1 1 d . .
C50A C 0.5442(2) 0.6503(3) 0.3366(3) 0.0249(15) Uani 1 1 d . .
H50A H 0.5495 0.6990 0.3339 0.030 Uiso 1 1 calc R U
C51A C 0.5730(2) 0.6048(3) 0.3002(4) 0.0286(17) Uani 1 1 d . .
H51A H 0.5977 0.6228 0.2733 0.034 Uiso 1 1 calc R U
C52A C 0.5654(2) 0.5336(3) 0.3038(4) 0.0325(18) Uani 1 1 d . .
H52A H 0.5847 0.5025 0.2793 0.039 Uiso 1 1 calc R U
C53A C 0.5295(2) 0.5085(3) 0.3431(4) 0.0288(17) Uani 1 1 d . .
H53A H 0.5244 0.4597 0.3459 0.035 Uiso 1 1 calc R U
C54A C 0.5009(2) 0.5529(3) 0.3783(3) 0.0209(15) Uani 1 1 d . .
H54A H 0.4759 0.5345 0.4044 0.025 Uiso 1 1 calc R U
Ru1B Ru 0.10523(2) 0.34938(2) 0.84066(3) 0.01370(13) Uani 1 1 d D .
H1RB H 0.1023 0.3453 0.7511 0.021 Uiso 1 1 d DR U
H2RB H 0.0815 0.4254 0.8183 0.021 Uiso 1 1 d DR U
P1B P 0.17836(6) 0.41120(8) 0.82390(9) 0.0149(4) Uani 1 1 d . .
P2B P 0.14291(6) 0.23917(8) 0.88129(9) 0.0150(4) Uani 1 1 d . .
P3B P 0.01709(6) 0.32400(8) 0.79738(9) 0.0164(4) Uani 1 1 d . .
N1B N 0.0917(2) 0.3836(3) 1.0046(3) 0.0273(14) Uani 1 1 d . .
N2B N 0.09817(18) 0.3711(2) 0.9475(3) 0.0195(12) Uani 1 1 d . .
C1B C 0.1618(2) 0.4814(3) 0.7528(3) 0.0159(14) Uani 1 1 d . .
C2B C 0.1208(2) 0.4738(3) 0.6893(3) 0.0189(15) Uani 1 1 d . .
H2B H 0.0993 0.4334 0.6847 0.023 Uiso 1 1 calc R U
C3B C 0.1109(2) 0.5233(3) 0.6330(3) 0.0208(15) Uani 1 1 d . .
H3B H 0.0833 0.5164 0.5897 0.025 Uiso 1 1 calc R U
C4B C 0.1408(2) 0.5829(3) 0.6392(4) 0.0263(16) Uani 1 1 d . .
H4B H 0.1338 0.6172 0.6004 0.032 Uiso 1 1 calc R U
C5B C 0.1810(2) 0.5927(3) 0.7016(4) 0.0258(16) Uani 1 1 d . .
H5B H 0.2012 0.6343 0.7065 0.031 Uiso 1 1 calc R U
C6B C 0.1923(2) 0.5421(3) 0.7575(4) 0.0227(15) Uani 1 1 d . .
H6B H 0.2210 0.5486 0.7994 0.027 Uiso 1 1 calc R U
C7B C 0.2170(2) 0.4588(3) 0.9063(3) 0.0154(14) Uani 1 1 d . .
C8B C 0.2718(2) 0.4654(3) 0.9236(3) 0.0197(15) Uani 1 1 d . .
H8B H 0.2917 0.4478 0.8894 0.024 Uiso 1 1 calc R U
C9B C 0.2974(3) 0.4978(3) 0.9906(4) 0.0251(16) Uani 1 1 d . .
H9B H 0.3347 0.5004 1.0028 0.030 Uiso 1 1 calc R U
C10B C 0.2688(3) 0.5258(3) 1.0390(4) 0.0281(17) Uani 1 1 d . .
H10B H 0.2864 0.5476 1.0847 0.034 Uiso 1 1 calc R U
C11B C 0.2144(3) 0.5223(3) 1.0207(4) 0.0260(16) Uani 1 1 d . .
H11B H 0.1945 0.5429 1.0533 0.031 Uiso 1 1 calc R U
C12B C 0.1891(3) 0.4889(3) 0.9555(4) 0.0238(16) Uani 1 1 d . .
H12B H 0.1517 0.4864 0.9439 0.029 Uiso 1 1 calc R U
C13B C 0.2282(2) 0.3647(3) 0.7834(3) 0.0141(14) Uani 1 1 d . .
C14B C 0.2697(2) 0.3275(3) 0.8283(3) 0.0188(15) Uani 1 1 d . .
H14B H 0.2743 0.3284 0.8820 0.023 Uiso 1 1 calc R U
C15B C 0.3039(2) 0.2892(3) 0.7955(4) 0.0221(15) Uani 1 1 d . .
H15B H 0.3324 0.2653 0.8271 0.026 Uiso 1 1 calc R U
C16B C 0.2973(2) 0.2852(3) 0.7177(4) 0.0235(16) Uani 1 1 d . .
H16B H 0.3207 0.2583 0.6956 0.028 Uiso 1 1 calc R U
C17B C 0.2563(2) 0.3209(3) 0.6726(4) 0.0216(15) Uani 1 1 d . .
H17B H 0.2515 0.3189 0.6190 0.026 Uiso 1 1 calc R U
C18B C 0.2218(2) 0.3599(3) 0.7051(3) 0.0189(15) Uani 1 1 d . .
H18B H 0.1934 0.3836 0.6732 0.023 Uiso 1 1 calc R U
C19B C -0.0026(2) 0.2361(3) 0.7601(3) 0.0164(14) Uani 1 1 d . .
C20B C 0.0276(2) 0.2083(3) 0.7124(3) 0.0183(15) Uani 1 1 d . .
H20B H 0.0572 0.2332 0.7037 0.022 Uiso 1 1 calc R U
C21B C 0.0146(2) 0.1442(3) 0.6772(3) 0.0196(14) Uani 1 1 d . .
H21B H 0.0354 0.1251 0.6450 0.024 Uiso 1 1 calc R U
C22B C -0.0289(2) 0.1086(3) 0.6898(3) 0.0245(16) Uani 1 1 d . .
H22B H -0.0382 0.0652 0.6654 0.029 Uiso 1 1 calc R U
C23B C -0.0589(2) 0.1353(3) 0.7372(3) 0.0211(15) Uani 1 1 d . .
H23B H -0.0884 0.1100 0.7459 0.025 Uiso 1 1 calc R U
C24B C -0.0460(2) 0.1994(3) 0.7725(3) 0.0186(14) Uani 1 1 d . .
H24B H -0.0668 0.2180 0.8050 0.022 Uiso 1 1 calc R U
C25B C -0.0168(2) 0.3757(3) 0.7150(3) 0.0147(14) Uani 1 1 d . .
C26B C -0.0578(2) 0.3487(3) 0.6585(3) 0.0190(14) Uani 1 1 d . .
H26B H -0.0681 0.3015 0.6611 0.023 Uiso 1 1 calc R U
C27B C -0.0833(2) 0.3898(3) 0.5997(3) 0.0214(15) Uani 1 1 d . .
H27B H -0.1110 0.3705 0.5623 0.026 Uiso 1 1 calc R U
C28B C -0.0693(2) 0.4586(3) 0.5939(4) 0.0242(16) Uani 1 1 d . .
H28B H -0.0866 0.4865 0.5525 0.029 Uiso 1 1 calc R U
C29B C -0.0296(2) 0.4859(3) 0.6498(4) 0.0249(16) Uani 1 1 d . .
H29B H -0.0198 0.5334 0.6475 0.030 Uiso 1 1 calc R U
C30B C -0.0041(2) 0.4449(3) 0.7088(4) 0.0233(15) Uani 1 1 d . .
H30B H 0.0231 0.4648 0.7465 0.028 Uiso 1 1 calc R U
C31B C -0.0241(2) 0.3429(3) 0.8667(3) 0.0154(13) Uani 1 1 d . .
C32B C -0.0537(2) 0.4037(3) 0.8627(4) 0.0278(16) Uani 1 1 d . .
H32B H -0.0576 0.4332 0.8196 0.033 Uiso 1 1 calc R U
C33B C -0.0775(3) 0.4209(4) 0.9216(4) 0.0351(18) Uani 1 1 d . .
H33B H -0.0970 0.4630 0.9191 0.042 Uiso 1 1 calc R U
C34B C -0.0737(2) 0.3788(3) 0.9829(4) 0.0284(17) Uani 1 1 d . .
H34B H -0.0910 0.3908 1.0224 0.034 Uiso 1 1 calc R U
C35B C -0.0445(2) 0.3184(3) 0.9875(4) 0.0273(16) Uani 1 1 d . .
H35B H -0.0416 0.2885 1.0301 0.033 Uiso 1 1 calc R U
C36B C -0.0194(2) 0.3015(3) 0.9297(4) 0.0213(15) Uani 1 1 d . .
H36B H 0.0014 0.2605 0.9338 0.026 Uiso 1 1 calc R U
C37B C 0.1079(2) 0.1945(3) 0.9472(3) 0.0153(14) Uani 1 1 d . .
C38B C 0.0630(2) 0.1558(3) 0.9200(3) 0.0197(14) Uani 1 1 d . .
H38B H 0.0525 0.1466 0.8672 0.024 Uiso 1 1 calc R U
C39B C 0.0335(2) 0.1304(3) 0.9687(4) 0.0183(15) Uani 1 1 d . .
H39B H 0.0029 0.1036 0.9489 0.022 Uiso 1 1 calc R U
C40B C 0.0474(2) 0.1429(3) 1.0454(3) 0.0204(15) Uani 1 1 d . .
H40B H 0.0266 0.1254 1.0785 0.024 Uiso 1 1 calc R U
C41B C 0.0922(2) 0.1815(3) 1.0735(4) 0.0234(15) Uani 1 1 d . .
H41B H 0.1022 0.1911 1.1262 0.028 Uiso 1 1 calc R U
C42B C 0.1223(2) 0.2060(3) 1.0249(3) 0.0194(15) Uani 1 1 d . .
H42B H 0.1535 0.2314 1.0451 0.023 Uiso 1 1 calc R U
C43B C 0.2101(2) 0.2425(3) 0.9405(3) 0.0131(13) Uani 1 1 d . .
C44B C 0.2243(2) 0.2990(3) 0.9893(3) 0.0197(15) Uani 1 1 d . .
H44B H 0.1984 0.3328 0.9933 0.024 Uiso 1 1 calc R U
C45B C 0.2746(2) 0.3073(3) 1.0319(3) 0.0224(15) Uani 1 1 d . .
H45B H 0.2829 0.3459 1.0652 0.027 Uiso 1 1 calc R U
C46B C 0.3130(2) 0.2590(3) 1.0259(4) 0.0247(16) Uani 1 1 d . .
H46B H 0.3481 0.2650 1.0539 0.030 Uiso 1 1 calc R U
C47B C 0.2999(2) 0.2022(3) 0.9789(3) 0.0211(15) Uani 1 1 d . .
H47B H 0.3259 0.1686 0.9751 0.025 Uiso 1 1 calc R U
C48B C 0.2490(2) 0.1938(3) 0.9373(3) 0.0197(15) Uani 1 1 d . .
H48B H 0.2405 0.1539 0.9059 0.024 Uiso 1 1 calc R U
C49B C 0.1501(2) 0.1729(3) 0.8115(3) 0.0171(14) Uani 1 1 d . .
C50B C 0.1618(2) 0.1943(3) 0.7442(3) 0.0163(14) Uani 1 1 d . .
H50B H 0.1666 0.2425 0.7361 0.020 Uiso 1 1 calc R U
C51B C 0.1669(2) 0.1471(3) 0.6878(4) 0.0263(16) Uani 1 1 d . .
H51B H 0.1757 0.1630 0.6423 0.032 Uiso 1 1 calc R U
C52B C 0.1591(2) 0.0770(3) 0.6984(4) 0.0269(16) Uani 1 1 d . .
H52B H 0.1619 0.0445 0.6599 0.032 Uiso 1 1 calc R U
C53B C 0.1473(2) 0.0545(3) 0.7648(4) 0.0241(16) Uani 1 1 d . .
H53B H 0.1416 0.0063 0.7714 0.029 Uiso 1 1 calc R U
C54B C 0.1433(2) 0.1008(3) 0.8230(4) 0.0188(14) Uani 1 1 d . .
H54B H 0.1362 0.0843 0.8693 0.023 Uiso 1 1 calc R U

loop_
_atom_site_aniso_label
_atom_site_aniso_U_11
_atom_site_aniso_U_22
_atom_site_aniso_U_33
_atom_site_aniso_U_23
_atom_site_aniso_U_13
_atom_site_aniso_U_12
Ru1A 0.0132(3) 0.0121(3) 0.0130(3) -0.0002(2) 0.0028(2) 0.0010(2)
P1A 0.0151(9) 0.0130(8) 0.0140(9) 0.0016(7) 0.0051(7) 0.0020(7)
P2A 0.0137(8) 0.0147(8) 0.0155(9) -0.0004(7) 0.0034(7) 0.0022(7)
P3A 0.0166(9) 0.0140(8) 0.0153(9) -0.0001(7) 0.0034(7) 0.0021(7)
N1A 0.031(3) 0.024(3) 0.020(4) 0.003(3) 0.003(3) -0.002(2)
N2A 0.016(3) 0.014(3) 0.021(3) -0.006(3) 0.005(2) 0.001(2)
C1A 0.017(3) 0.009(3) 0.012(3) 0.001(3) 0.000(3) 0.004(3)
C2A 0.012(3) 0.018(3) 0.021(4) 0.002(3) 0.001(3) 0.004(3)
C3A 0.026(4) 0.013(3) 0.018(4) -0.005(3) -0.004(3) 0.000(3)
C4A 0.023(4) 0.017(4) 0.020(4) -0.008(3) -0.007(3) 0.008(3)
C5A 0.021(4) 0.022(4) 0.022(4) -0.001(3) 0.008(3) 0.005(3)
C6A 0.018(3) 0.012(3) 0.018(4) -0.003(3) 0.003(3) -0.001(3)
C7A 0.015(3) 0.012(3) 0.010(3) -0.005(3) -0.001(3) -0.004(3)
C8A 0.019(3) 0.022(4) 0.017(4) 0.000(3) 0.002(3) 0.001(3)
C9A 0.021(4) 0.025(4) 0.026(4) -0.005(3) 0.005(3) 0.006(3)
C10A 0.024(4) 0.022(4) 0.024(4) -0.001(3) -0.007(3) 0.002(3)
C11A 0.027(4) 0.026(4) 0.010(3) -0.002(3) -0.002(3) 0.007(3)
C12A 0.022(4) 0.016(3) 0.017(4) -0.002(3) 0.004(3) 0.001(3)
C13A 0.020(4) 0.008(3) 0.014(4) 0.000(3) 0.005(3) 0.003(3)
C14A 0.022(4) 0.016(3) 0.024(4) -0.002(3) -0.001(3) -0.001(3)
C15A 0.036(4) 0.015(4) 0.022(4) 0.001(3) 0.003(3) 0.001(3)
C16A 0.046(5) 0.016(4) 0.019(4) -0.002(3) 0.013(4) -0.007(3)
C17A 0.021(4) 0.027(4) 0.038(5) -0.002(3) 0.011(4) -0.005(3)
C18A 0.023(4) 0.016(3) 0.019(4) 0.002(3) 0.006(3) 0.001(3)
C19A 0.009(3) 0.013(3) 0.016(4) -0.003(3) 0.003(3) 0.000(3)
C20A 0.016(3) 0.016(3) 0.023(4) 0.003(3) 0.001(3) 0.000(3)
C21A 0.018(4) 0.021(4) 0.028(4) -0.004(3) 0.003(3) 0.011(3)
C22A 0.018(4) 0.026(4) 0.023(4) -0.009(3) 0.009(3) -0.005(3)
C23A 0.025(4) 0.018(3) 0.014(4) -0.004(3) 0.004(3) -0.006(3)
C24A 0.015(3) 0.015(3) 0.013(4) -0.004(3) 0.001(3) 0.000(3)
C25A 0.014(3) 0.018(3) 0.019(4) 0.002(3) 0.008(3) 0.003(3)
C26A 0.019(4) 0.018(3) 0.026(4) 0.006(3) 0.008(3) 0.000(3)
C27A 0.023(4) 0.030(4) 0.021(4) 0.002(3) 0.004(3) -0.001(3)
C28A 0.022(4) 0.025(4) 0.026(4) 0.014(3) 0.007(3) 0.011(3)
C29A 0.023(4) 0.020(4) 0.031(4) 0.011(3) 0.012(3) 0.006(3)
C30A 0.018(3) 0.020(4) 0.020(4) 0.001(3) 0.002(3) 0.000(3)
C31A 0.012(3) 0.013(3) 0.027(4) 0.000(3) 0.005(3) 0.005(3)
C32A 0.021(4) 0.021(4) 0.025(4) -0.004(3) 0.005(3) 0.004(3)
C33A 0.023(4) 0.015(3) 0.038(5) -0.007(3) 0.009(3) -0.002(3)
C34A 0.024(4) 0.026(4) 0.028(4) -0.010(3) -0.002(3) 0.002(3)
C35A 0.018(3) 0.022(3) 0.016(4) -0.003(3) -0.002(3) 0.006(3)
C36A 0.016(3) 0.021(4) 0.020(4) -0.004(3) -0.002(3) 0.008(3)
C37A 0.016(3) 0.015(3) 0.021(4) -0.001(3) 0.004(3) -0.003(3)
C38A 0.017(3) 0.022(4) 0.020(4) 0.001(3) 0.004(3) 0.007(3)
C39A 0.024(4) 0.027(4) 0.032(5) 0.005(3) -0.003(3) 0.010(3)
C40A 0.031(4) 0.024(4) 0.016(4) 0.002(3) -0.004(3) -0.001(3)
C41A 0.023(4) 0.020(3) 0.015(4) -0.003(3) 0.004(3) 0.001(3)
C42A 0.014(3) 0.017(3) 0.027(4) 0.003(3) 0.002(3) 0.002(3)
C43A 0.008(3) 0.020(3) 0.017(4) -0.001(3) 0.001(3) 0.001(3)
C44A 0.017(4) 0.017(3) 0.029(4) -0.004(3) 0.012(3) 0.001(3)
C45A 0.018(4) 0.035(4) 0.023(4) 0.011(3) 0.008(3) 0.009(3)
C46A 0.029(4) 0.023(4) 0.037(5) 0.005(3) 0.009(4) -0.006(3)
C47A 0.017(4) 0.016(4) 0.044(5) 0.002(3) 0.008(3) -0.003(3)
C48A 0.013(4) 0.027(4) 0.024(4) 0.004(3) 0.001(3) 0.007(3)
C49A 0.014(3) 0.013(3) 0.020(4) -0.001(3) -0.004(3) 0.008(3)
C50A 0.022(3) 0.028(4) 0.026(4) -0.003(3) 0.009(3) 0.003(3)
C51A 0.028(4) 0.032(4) 0.030(4) -0.003(3) 0.014(3) -0.001(3)
C52A 0.018(4) 0.037(5) 0.042(5) -0.021(4) 0.006(3) 0.007(3)
C53A 0.028(4) 0.020(4) 0.037(5) -0.012(3) 0.003(4) 0.008(3)
C54A 0.012(3) 0.024(4) 0.028(4) -0.006(3) 0.008(3) 0.002(3)
Ru1B 0.0144(3) 0.0132(3) 0.0137(3) 0.0010(2) 0.0038(2) -0.0009(2)
P1B 0.0149(9) 0.0139(8) 0.0168(9) 0.0012(7) 0.0053(7) -0.0004(7)
P2B 0.0158(9) 0.0151(8) 0.0139(9) 0.0018(7) 0.0031(7) -0.0013(7)
P3B 0.0184(9) 0.0160(9) 0.0148(9) 0.0029(7) 0.0040(7) 0.0013(7)
N1B 0.035(4) 0.026(3) 0.022(4) -0.001(3) 0.009(3) -0.001(3)
N2B 0.019(3) 0.015(3) 0.024(3) 0.001(2) 0.004(3) 0.005(2)
C1B 0.016(4) 0.009(3) 0.023(4) 0.003(3) 0.006(3) 0.001(3)
C2B 0.023(4) 0.015(3) 0.020(4) -0.001(3) 0.006(3) 0.001(3)
C3B 0.023(4) 0.024(4) 0.016(4) 0.002(3) 0.004(3) 0.005(3)
C4B 0.032(4) 0.024(4) 0.027(4) 0.013(3) 0.015(4) 0.007(3)
C5B 0.019(4) 0.021(4) 0.039(5) 0.004(3) 0.010(3) -0.004(3)
C6B 0.017(4) 0.028(4) 0.023(4) 0.000(3) 0.002(3) 0.000(3)
C7B 0.024(4) 0.009(3) 0.014(4) 0.002(3) 0.005(3) -0.002(3)
C8B 0.021(4) 0.019(4) 0.020(4) 0.000(3) 0.005(3) -0.005(3)
C9B 0.026(4) 0.023(4) 0.022(4) 0.003(3) -0.003(3) -0.005(3)
C10B 0.042(5) 0.022(4) 0.018(4) -0.002(3) 0.001(3) -0.012(3)
C11B 0.034(4) 0.021(4) 0.028(4) -0.002(3) 0.017(3) -0.006(3)
C12B 0.026(4) 0.017(4) 0.028(4) -0.002(3) 0.005(3) -0.009(3)
C13B 0.014(3) 0.012(3) 0.016(4) 0.003(3) 0.006(3) -0.004(3)
C14B 0.021(4) 0.024(4) 0.013(4) 0.001(3) 0.008(3) -0.004(3)
C15B 0.018(4) 0.020(4) 0.028(4) 0.005(3) 0.005(3) 0.004(3)
C16B 0.026(4) 0.018(4) 0.028(4) -0.003(3) 0.009(3) 0.006(3)
C17B 0.029(4) 0.020(4) 0.019(4) 0.002(3) 0.012(3) -0.002(3)
C18B 0.019(3) 0.018(3) 0.022(4) 0.004(3) 0.008(3) 0.001(3)
C19B 0.012(3) 0.018(3) 0.015(4) 0.004(3) -0.005(3) 0.002(3)
C20B 0.017(3) 0.015(3) 0.022(4) 0.008(3) 0.002(3) 0.002(3)
C21B 0.026(4) 0.016(4) 0.015(4) 0.003(3) 0.001(3) 0.005(3)
C22B 0.033(4) 0.013(3) 0.021(4) 0.003(3) -0.010(3) -0.007(3)
C23B 0.020(4) 0.021(4) 0.022(4) 0.001(3) 0.004(3) -0.007(3)
C24B 0.020(4) 0.021(4) 0.015(4) 0.004(3) 0.002(3) -0.003(3)
C25B 0.013(3) 0.015(3) 0.017(4) 0.005(3) 0.005(3) -0.001(3)
C26B 0.020(3) 0.017(3) 0.020(4) 0.006(3) 0.005(3) -0.002(3)
C27B 0.016(4) 0.029(4) 0.017(4) 0.004(3) -0.002(3) 0.000(3)
C28B 0.024(4) 0.025(4) 0.022(4) 0.003(3) 0.001(3) 0.007(3)
C29B 0.026(4) 0.016(4) 0.034(5) 0.004(3) 0.010(3) 0.002(3)
C30B 0.024(4) 0.025(4) 0.022(4) 0.002(3) 0.005(3) 0.000(3)
C31B 0.015(3) 0.013(3) 0.018(4) -0.003(3) 0.004(3) -0.005(3)
C32B 0.023(4) 0.033(4) 0.028(4) 0.009(3) 0.008(3) 0.009(3)
C33B 0.036(4) 0.040(5) 0.031(5) 0.003(4) 0.012(4) 0.013(4)
C34B 0.024(4) 0.042(4) 0.020(4) -0.002(3) 0.009(3) 0.006(3)
C35B 0.030(4) 0.029(4) 0.022(4) 0.001(3) 0.004(3) -0.010(3)
C36B 0.021(4) 0.019(4) 0.024(4) 0.002(3) 0.004(3) 0.001(3)
C37B 0.012(3) 0.015(3) 0.017(4) 0.000(3) 0.001(3) 0.002(3)
C38B 0.027(4) 0.015(3) 0.016(4) 0.000(3) 0.004(3) 0.003(3)
C39B 0.013(3) 0.015(3) 0.026(4) -0.001(3) 0.002(3) -0.002(3)
C40B 0.024(4) 0.019(4) 0.023(4) 0.002(3) 0.015(3) 0.000(3)
C41B 0.023(4) 0.025(4) 0.020(4) -0.001(3) 0.000(3) 0.004(3)
C42B 0.014(3) 0.022(4) 0.021(4) 0.003(3) 0.001(3) -0.003(3)
C43B 0.015(3) 0.015(3) 0.010(3) 0.002(3) 0.004(3) -0.004(3)
C44B 0.021(4) 0.023(4) 0.018(4) 0.007(3) 0.010(3) 0.003(3)
C45B 0.026(4) 0.026(4) 0.015(4) 0.001(3) 0.003(3) -0.008(3)
C46B 0.016(4) 0.037(4) 0.018(4) 0.014(3) -0.002(3) -0.005(3)
C47B 0.019(4) 0.024(4) 0.022(4) 0.007(3) 0.006(3) 0.002(3)
C48B 0.021(4) 0.020(4) 0.016(4) -0.002(3) 0.000(3) -0.005(3)
C49B 0.006(3) 0.025(4) 0.019(4) 0.003(3) -0.002(3) -0.003(3)
C50B 0.016(3) 0.018(3) 0.015(4) 0.000(3) 0.004(3) 0.001(3)
C51B 0.025(4) 0.027(4) 0.027(4) -0.001(3) 0.006(3) 0.004(3)
C52B 0.026(4) 0.032(4) 0.020(4) -0.007(3) -0.003(3) 0.008(3)
C53B 0.018(4) 0.017(3) 0.032(4) -0.006(3) -0.005(3) 0.003(3)
C54B 0.021(4) 0.011(3) 0.024(4) 0.002(3) 0.004(3) 0.001(3)

loop_
_atom_type_symbol
_atom_type_description
_atom_type_scat_dispersion_real
_atom_type_scat_dispersion_imag
_atom_type_scat_source
C C 0.0033 0.0016 'International Tables Vol C Tables 4.2.6.8 and 6.1.1.4'
H H 0.0000 0.0000 'International Tables Vol C Tables 4.2.6.8 and 6.1.1.4'
P P 0.1023 0.0942 'International Tables Vol C Tables 4.2.6.8 and 6.1.1.4'
Ru Ru -1.2594 0.8363 'International Tables Vol C Tables 4.2.6.8 and 6.1.1.4'
N N 0.0061 0.0033 'International Tables Vol C Tables 4.2.6.8 and 6.1.1.4'

loop_
_geom_angle_atom_site_label_1
_geom_angle_atom_site_label_2
_geom_angle_atom_site_label_3
_geom_angle
N2A Ru1A P3A 95.48(14)
N2A Ru1A P1A 102.07(14)
P3A Ru1A P1A 148.93(6)
N2A Ru1A P2A 91.44(13)
P3A Ru1A P2A 103.12(5)
P1A Ru1A P2A 101.86(5)
C13A P1A C1A 100.1(2)
C13A P1A C7A 107.3(3)
C1A P1A C7A 97.8(2)
C13A P1A Ru1A 115.09(19)
C1A P1A Ru1A 113.99(19)
C7A P1A Ru1A 119.69(18)
C25A P2A C19A 101.9(3)
C25A P2A C31A 104.3(3)
C19A P2A C31A 99.4(3)
C25A P2A Ru1A 118.71(19)
C19A P2A Ru1A 115.27(18)
C31A P2A Ru1A 114.66(18)
C43A P3A C37A 101.8(3)
C43A P3A C49A 100.8(3)
C37A P3A C49A 101.6(3)
C43A P3A Ru1A 118.00(19)
C37A P3A Ru1A 116.14(19)
C49A P3A Ru1A 115.92(19)
N1A N2A Ru1A 175.5(5)
C2A C1A C6A 119.1(5)
C2A C1A P1A 120.3(4)
C6A C1A P1A 120.3(4)
C1A C2A C3A 120.9(6)
C4A C3A C2A 119.6(6)
C3A C4A C5A 120.3(6)
C4A C5A C6A 120.3(6)
C1A C6A C5A 119.9(5)
C8A C7A C12A 117.9(5)
C8A C7A P1A 124.0(5)
C12A C7A P1A 117.7(4)
C7A C8A C9A 120.9(6)
C10A C9A C8A 120.3(6)
C11A C10A C9A 119.5(6)
C10A C11A C12A 120.4(6)
C11A C12A C7A 121.0(5)
C18A C13A C14A 117.6(5)
C18A C13A P1A 126.6(4)
C14A C13A P1A 115.8(4)
C15A C14A C13A 121.7(6)
C14A C15A C16A 119.8(6)
C17A C16A C15A 119.5(6)
C16A C17A C18A 121.1(6)
C13A C18A C17A 120.2(6)
C20A C19A C24A 118.6(5)
C20A C19A P2A 122.6(4)
C24A C19A P2A 118.8(4)
C21A C20A C19A 120.0(6)
C22A C21A C20A 120.9(6)
C23A C22A C21A 119.4(6)
C22A C23A C24A 120.4(6)
C23A C24A C19A 120.7(5)
C26A C25A C30A 118.1(5)
C26A C25A P2A 117.5(4)
C30A C25A P2A 124.4(5)
C25A C26A C27A 121.7(6)
C28A C27A C26A 119.0(6)
C29A C28A C27A 120.4(6)
C28A C29A C30A 120.5(6)
C29A C30A C25A 120.3(6)
C36A C31A C32A 118.0(6)
C36A C31A P2A 119.9(4)
C32A C31A P2A 121.5(5)
C33A C32A C31A 119.5(6)
C34A C33A C32A 121.6(6)
C33A C34A C35A 118.7(6)
C36A C35A C34A 120.1(6)
C35A C36A C31A 122.0(6)
C42A C37A C38A 118.5(6)
C42A C37A P3A 117.4(4)
C38A C37A P3A 124.1(5)
C39A C38A C37A 119.1(6)
C38A C39A C40A 121.9(6)
C41A C40A C39A 119.0(6)
C40A C41A C42A 120.1(6)
C41A C42A C37A 121.4(6)
C44A C43A C48A 117.7(5)
C44A C43A P3A 117.2(4)
C48A C43A P3A 125.1(5)
C43A C44A C45A 121.7(6)
C46A C45A C44A 119.3(6)
C47A C46A C45A 119.7(6)
C46A C47A C48A 121.2(6)
C47A C48A C43A 120.2(6)
C50A C49A C54A 118.0(5)
C50A C49A P3A 122.1(4)
C54A C49A P3A 119.9(5)
C49A C50A C51A 121.1(6)
C52A C51A C50A 119.7(6)
C53A C52A C51A 119.4(6)
C54A C53A C52A 121.0(6)
C53A C54A C49A 120.8(6)
N2B Ru1B P3B 94.45(14)
N2B Ru1B P1B 105.42(14)
P3B Ru1B P1B 147.92(6)
N2B Ru1B P2B 90.34(14)
P3B Ru1B P2B 103.23(5)
P1B Ru1B P2B 101.59(5)
C1B P1B C7B 101.7(3)
C1B P1B C13B 98.9(3)
C7B P1B C13B 104.5(3)
C1B P1B Ru1B 112.97(19)
C7B P1B Ru1B 117.88(19)
C13B P1B Ru1B 118.03(18)
C49B P2B C43B 101.4(3)
C49B P2B C37B 104.9(3)
C43B P2B C37B 100.4(2)
C49B P2B Ru1B 120.24(19)
C43B P2B Ru1B 115.03(18)
C37B P2B Ru1B 112.43(18)
C25B P3B C19B 98.7(3)
C25B P3B C31B 101.2(3)
C19B P3B C31B 105.7(3)
C25B P3B Ru1B 115.13(18)
C19B P3B Ru1B 119.51(18)
C31B P3B Ru1B 114.05(18)
N1B N2B Ru1B 176.5(5)
C2B C1B C6B 117.3(5)
C2B C1B P1B 121.1(4)
C6B C1B P1B 121.4(5)
C3B C2B C1B 121.6(6)
C2B C3B C4B 120.2(6)
C5B C4B C3B 119.8(6)
C4B C5B C6B 120.3(6)
C5B C6B C1B 120.8(6)
C12B C7B C8B 118.0(5)
C12B C7B P1B 116.8(5)
C8B C7B P1B 125.2(5)
C7B C8B C9B 120.5(6)
C10B C9B C8B 120.2(6)
C9B C10B C11B 119.7(6)
C12B C11B C10B 120.2(6)
C11B C12B C7B 121.3(6)
C18B C13B C14B 117.6(5)
C18B C13B P1B 119.6(4)
C14B C13B P1B 122.4(4)
C15B C14B C13B 120.7(6)
C16B C15B C14B 121.0(6)
C17B C16B C15B 118.9(6)
C16B C17B C18B 120.4(6)
C13B C18B C17B 121.3(6)
C24B C19B C20B 119.5(5)
C24B C19B P3B 125.1(5)
C20B C19B P3B 115.3(4)
C19B C20B C21B 120.6(5)
C22B C21B C20B 119.2(6)
C23B C22B C21B 120.9(6)
C22B C23B C24B 120.0(6)
C19B C24B C23B 119.9(6)
C30B C25B C26B 117.0(5)
C30B C25B P3B 120.2(5)
C26B C25B P3B 122.7(4)
C27B C26B C25B 120.9(6)
C26B C27B C28B 121.2(6)
C27B C28B C29B 118.3(6)
C30B C29B C28B 120.5(6)
C29B C30B C25B 122.1(6)
C36B C31B C32B 118.5(6)
C36B C31B P3B 119.2(4)
C32B C31B P3B 121.7(5)
C33B C32B C31B 119.8(6)
C34B C33B C32B 121.3(6)
C33B C34B C35B 119.5(6)
C34B C35B C36B 119.7(6)
C31B C36B C35B 121.2(6)
C38B C37B C42B 117.8(5)
C38B C37B P2B 121.0(4)
C42B C37B P2B 120.7(4)
C39B C38B C37B 120.6(6)
C40B C39B C38B 121.4(5)
C39B C40B C41B 118.6(6)
C42B C41B C40B 120.1(6)
C41B C42B C37B 121.4(6)
C48B C43B C44B 117.0(5)
C48B C43B P2B 124.1(4)
C44B C43B P2B 118.8(4)
C45B C44B C43B 122.1(6)
C44B C45B C46B 119.7(6)
C47B C46B C45B 119.4(6)
C46B C47B C48B 120.5(6)
C47B C48B C43B 121.3(6)
C50B C49B C54B 118.6(5)
C50B C49B P2B 118.3(4)
C54B C49B P2B 123.1(5)
C49B C50B C51B 121.7(6)
C52B C51B C50B 119.6(6)
C53B C52B C51B 119.8(6)
C52B C53B C54B 121.6(6)
C53B C54B C49B 118.7(6)

loop_
_geom_bond_atom_site_label_1
_geom_bond_atom_site_label_2
_geom_bond_distance
Ru1A N2A 2.009(6)
Ru1A P3A 2.3017(16)
Ru1A P1A 2.3069(16)
Ru1A P2A 2.3773(15)
P1A C13A 1.840(6)
P1A C1A 1.848(6)
P1A C7A 1.850(6)
P2A C25A 1.840(6)
P2A C19A 1.850(5)
P2A C31A 1.851(6)
P3A C43A 1.829(6)
P3A C37A 1.832(6)
P3A C49A 1.843(6)
N1A N2A 1.104(6)
C1A C2A 1.386(7)
C1A C6A 1.388(8)
C2A C3A 1.407(8)
C3A C4A 1.374(8)
C4A C5A 1.376(8)
C5A C6A 1.411(8)
C7A C8A 1.387(8)
C7A C12A 1.396(8)
C8A C9A 1.396(8)
C9A C10A 1.383(8)
C10A C11A 1.373(8)
C11A C12A 1.390(7)
C13A C18A 1.383(8)
C13A C14A 1.398(8)
C14A C15A 1.375(8)
C15A C16A 1.381(8)
C16A C17A 1.360(8)
C17A C18A 1.398(8)
C19A C20A 1.395(7)
C19A C24A 1.401(8)
C20A C21A 1.392(8)
C21A C22A 1.382(8)
C22A C23A 1.382(8)
C23A C24A 1.387(8)
C25A C26A 1.367(8)
C25A C30A 1.406(8)
C26A C27A 1.396(8)
C27A C28A 1.383(8)
C28A C29A 1.361(8)
C29A C30A 1.386(8)
C31A C36A 1.381(8)
C31A C32A 1.406(8)
C32A C33A 1.392(8)
C33A C34A 1.379(9)
C34A C35A 1.387(8)
C35A C36A 1.379(7)
C37A C42A 1.390(8)
C37A C38A 1.399(8)
C38A C39A 1.380(8)
C39A C40A 1.382(9)
C40A C41A 1.370(8)
C41A C42A 1.380(8)
C43A C44A 1.383(8)
C43A C48A 1.399(8)
C44A C45A 1.403(8)
C45A C46A 1.380(8)
C46A C47A 1.364(8)
C47A C48A 1.394(8)
C49A C50A 1.384(8)
C49A C54A 1.404(8)
C50A C51A 1.403(8)
C51A C52A 1.387(8)
C52A C53A 1.378(9)
C53A C54A 1.377(8)
Ru1B N2B 2.020(6)
Ru1B P3B 2.3098(16)
Ru1B P1B 2.3185(15)
Ru1B P2B 2.3820(16)
P1B C1B 1.847(6)
P1B C7B 1.848(6)
P1B C13B 1.851(6)
P2B C49B 1.830(6)
P2B C43B 1.843(6)
P2B C37B 1.858(6)
P3B C25B 1.847(6)
P3B C19B 1.849(6)
P3B C31B 1.851(6)
N1B N2B 1.107(6)
C1B C2B 1.395(8)
C1B C6B 1.403(8)
C2B C3B 1.376(8)
C3B C4B 1.376(8)
C4B C5B 1.375(8)
C5B C6B 1.386(8)
C7B C12B 1.391(8)
C7B C8B 1.396(8)
C8B C9B 1.396(8)
C9B C10B 1.374(9)
C10B C11B 1.385(8)
C11B C12B 1.377(8)
C13B C18B 1.390(8)
C13B C14B 1.398(8)
C14B C15B 1.384(8)
C15B C16B 1.382(8)
C16B C17B 1.376(8)
C17B C18B 1.392(8)
C19B C24B 1.390(8)
C19B C20B 1.392(8)
C20B C21B 1.393(8)
C21B C22B 1.383(8)
C22B C23B 1.376(8)
C23B C24B 1.395(8)
C25B C30B 1.380(8)
C25B C26B 1.406(7)
C26B C27B 1.373(8)
C27B C28B 1.382(8)
C28B C29B 1.384(8)
C29B C30B 1.374(8)
C31B C36B 1.373(8)
C31B C32B 1.393(8)
C32B C33B 1.382(9)
C33B C34B 1.357(9)
C34B C35B 1.380(8)
C35B C36B 1.383(8)
C37B C38B 1.381(8)
C37B C42B 1.391(8)
C38B C39B 1.378(8)
C39B C40B 1.375(8)
C40B C41B 1.382(8)
C41B C42B 1.380(8)
C43B C48B 1.390(8)
C43B C44B 1.397(8)
C44B C45B 1.375(8)
C45B C46B 1.386(8)
C46B C47B 1.380(8)
C47B C48B 1.382(8)
C49B C50B 1.379(8)
C49B C54B 1.417(7)
C50B C51B 1.390(8)
C51B C52B 1.383(8)
C52B C53B 1.371(9)
C53B C54B 1.397(8)

loop_
_geom_torsion_atom_site_label_1
_geom_torsion_atom_site_label_2
_geom_torsion_atom_site_label_3
_geom_torsion_atom_site_label_4
_geom_torsion
C13A P1A C1A C2A 38.0(5)
C7A P1A C1A C2A -71.2(5)
Ru1A P1A C1A C2A 161.4(4)
C13A P1A C1A C6A -148.3(5)
C7A P1A C1A C6A 102.5(5)
Ru1A P1A C1A C6A -24.9(5)
C6A C1A C2A C3A -0.3(8)
P1A C1A C2A C3A 173.5(4)
C1A C2A C3A C4A -0.5(9)
C2A C3A C4A C5A 0.3(9)
C3A C4A C5A C6A 0.7(9)
C2A C1A C6A C5A 1.2(8)
P1A C1A C6A C5A -172.6(4)
C4A C5A C6A C1A -1.4(9)
C13A P1A C7A C8A 47.8(5)
C1A P1A C7A C8A 150.9(5)
Ru1A P1A C7A C8A -85.7(5)
C13A P1A C7A C12A -139.5(4)
C1A P1A C7A C12A -36.4(5)
Ru1A P1A C7A C12A 87.0(4)
C12A C7A C8A C9A 1.1(8)
P1A C7A C8A C9A 173.8(4)
C7A C8A C9A C10A -0.3(9)
C8A C9A C10A C11A -1.1(9)
C9A C10A C11A C12A 1.8(9)
C10A C11A C12A C7A -1.0(9)
C8A C7A C12A C11A -0.5(8)
P1A C7A C12A C11A -173.6(4)
C1A P1A C13A C18A -105.1(5)
C7A P1A C13A C18A -3.7(6)
Ru1A P1A C13A C18A 132.2(5)
C1A P1A C13A C14A 77.0(5)
C7A P1A C13A C14A 178.5(4)
Ru1A P1A C13A C14A -45.6(5)
C18A C13A C14A C15A -2.2(8)
P1A C13A C14A C15A 175.9(4)
C13A C14A C15A C16A -0.6(9)
C14A C15A C16A C17A 2.0(9)
C15A C16A C17A C18A -0.6(9)
C14A C13A C18A C17A 3.6(8)
P1A C13A C18A C17A -174.2(4)
C16A C17A C18A C13A -2.3(9)
C25A P2A C19A C20A -15.8(5)
C31A P2A C19A C20A 91.2(5)
Ru1A P2A C19A C20A -145.7(4)
C25A P2A C19A C24A 161.6(5)
C31A P2A C19A C24A -91.5(5)
Ru1A P2A C19A C24A 31.7(5)
C24A C19A C20A C21A -1.0(8)
P2A C19A C20A C21A 176.4(4)
C19A C20A C21A C22A 1.2(9)
C20A C21A C22A C23A -0.5(9)
C21A C22A C23A C24A -0.5(9)
C22A C23A C24A C19A 0.7(9)
C20A C19A C24A C23A 0.0(8)
P2A C19A C24A C23A -177.5(4)
C19A P2A C25A C26A -94.9(5)
C31A P2A C25A C26A 162.0(4)
Ru1A P2A C25A C26A 32.9(5)
C19A P2A C25A C30A 82.5(5)
C31A P2A C25A C30A -20.6(5)
Ru1A P2A C25A C30A -149.7(4)
C30A C25A C26A C27A 1.8(9)
P2A C25A C26A C27A 179.3(4)
C25A C26A C27A C28A 0.4(9)
C26A C27A C28A C29A -1.3(9)
C27A C28A C29A C30A 0.1(9)
C28A C29A C30A C25A 2.2(9)
C26A C25A C30A C29A -3.0(8)
P2A C25A C30A C29A 179.6(4)
C25A P2A C31A C36A 145.6(4)
C19A P2A C31A C36A 40.7(5)
Ru1A P2A C31A C36A -82.9(5)
C25A P2A C31A C32A -43.0(5)
C19A P2A C31A C32A -148.0(5)
Ru1A P2A C31A C32A 88.5(5)
C36A C31A C32A C33A 0.7(8)
P2A C31A C32A C33A -170.8(4)
C31A C32A C33A C34A 0.8(9)
C32A C33A C34A C35A -0.6(9)
C33A C34A C35A C36A -1.0(9)
C34A C35A C36A C31A 2.6(9)
C32A C31A C36A C35A -2.4(8)
P2A C31A C36A C35A 169.3(4)
C43A P3A C37A C42A 73.2(5)
C49A P3A C37A C42A 176.9(5)
Ru1A P3A C37A C42A -56.4(5)
C43A P3A C37A C38A -109.3(5)
C49A P3A C37A C38A -5.5(5)
Ru1A P3A C37A C38A 121.2(5)
C42A C37A C38A C39A 0.1(8)
P3A C37A C38A C39A -177.5(5)
C37A C38A C39A C40A -1.0(9)
C38A C39A C40A C41A 0.7(9)
C39A C40A C41A C42A 0.6(9)
C40A C41A C42A C37A -1.5(9)
C38A C37A C42A C41A 1.2(9)
P3A C37A C42A C41A 178.9(4)
C37A P3A C43A C44A -170.7(4)
C49A P3A C43A C44A 84.9(5)
Ru1A P3A C43A C44A -42.3(5)
C37A P3A C43A C48A 7.5(6)
C49A P3A C43A C48A -96.9(5)
Ru1A P3A C43A C48A 135.9(4)
C48A C43A C44A C45A -2.2(8)
P3A C43A C44A C45A 176.1(4)
C43A C44A C45A C46A -1.0(9)
C44A C45A C46A C47A 2.8(9)
C45A C46A C47A C48A -1.5(9)
C46A C47A C48A C43A -1.8(9)
C44A C43A C48A C47A 3.6(8)
P3A C43A C48A C47A -174.6(5)
C43A P3A C49A C50A 9.6(6)
C37A P3A C49A C50A -95.0(5)
Ru1A P3A C49A C50A 138.2(4)
C43A P3A C49A C54A -171.9(5)
C37A P3A C49A C54A 83.6(5)
Ru1A P3A C49A C54A -43.3(5)
C54A C49A C50A C51A -0.7(9)
P3A C49A C50A C51A 177.9(5)
C49A C50A C51A C52A 0.2(9)
C50A C51A C52A C53A 0.0(10)
C51A C52A C53A C54A 0.5(10)
C52A C53A C54A C49A -1.1(10)
C50A C49A C54A C53A 1.2(9)
P3A C49A C54A C53A -177.5(5)
C7B P1B C1B C2B -161.7(5)
C13B P1B C1B C2B 91.4(5)
Ru1B P1B C1B C2B -34.3(5)
C7B P1B C1B C6B 23.2(5)
C13B P1B C1B C6B -83.7(5)
Ru1B P1B C1B C6B 150.6(4)
C6B C1B C2B C3B 0.6(8)
P1B C1B C2B C3B -174.7(5)
C1B C2B C3B C4B -1.5(9)
C2B C3B C4B C5B 0.4(9)
C3B C4B C5B C6B 1.5(9)
C4B C5B C6B C1B -2.4(9)
C2B C1B C6B C5B 1.3(9)
P1B C1B C6B C5B 176.6(5)
C1B P1B C7B C12B 88.2(5)
C13B P1B C7B C12B -169.2(4)
Ru1B P1B C7B C12B -35.9(5)
C1B P1B C7B C8B -93.1(5)
C13B P1B C7B C8B 9.4(5)
Ru1B P1B C7B C8B 142.8(4)
C12B C7B C8B C9B 3.8(8)
P1B C7B C8B C9B -174.8(4)
C7B C8B C9B C10B -2.5(9)
C8B C9B C10B C11B -0.4(9)
C9B C10B C11B C12B 2.0(9)
C10B C11B C12B C7B -0.7(9)
C8B C7B C12B C11B -2.2(9)
P1B C7B C12B C11B 176.5(4)
C1B P1B C13B C18B -36.2(5)
C7B P1B C13B C18B -140.9(4)
Ru1B P1B C13B C18B 85.9(5)
C1B P1B C13B C14B 150.9(5)
C7B P1B C13B C14B 46.2(5)
Ru1B P1B C13B C14B -87.0(5)
C18B C13B C14B C15B 2.2(8)
P1B C13B C14B C15B 175.2(4)
C13B C14B C15B C16B -1.8(9)
C14B C15B C16B C17B 0.9(9)
C15B C16B C17B C18B -0.5(9)
C14B C13B C18B C17B -1.8(8)
P1B C13B C18B C17B -175.1(4)
C16B C17B C18B C13B 1.0(9)
C25B P3B C19B C24B -93.8(5)
C31B P3B C19B C24B 10.5(6)
Ru1B P3B C19B C24B 140.7(4)
C25B P3B C19B C20B 82.1(5)
C31B P3B C19B C20B -173.6(4)
Ru1B P3B C19B C20B -43.4(5)
C24B C19B C20B C21B -0.1(8)
P3B C19B C20B C21B -176.2(4)
C19B C20B C21B C22B 0.6(8)
C20B C21B C22B C23B -1.0(9)
C21B C22B C23B C24B 0.9(9)
C20B C19B C24B C23B 0.0(8)
P3B C19B C24B C23B 175.7(4)
C22B C23B C24B C19B -0.4(9)
C19B P3B C25B C30B -165.3(5)
C31B P3B C25B C30B 86.7(5)
Ru1B P3B C25B C30B -36.8(5)
C19B P3B C25B C26B 18.2(5)
C31B P3B C25B C26B -89.9(5)
Ru1B P3B C25B C26B 146.7(4)
C30B C25B C26B C27B 0.8(8)
P3B C25B C26B C27B 177.5(5)
C25B C26B C27B C28B 0.3(9)
C26B C27B C28B C29B -1.3(9)
C27B C28B C29B C30B 1.2(9)
C28B C29B C30B C25B -0.1(9)
C26B C25B C30B C29B -0.9(9)
P3B C25B C30B C29B -177.7(5)
C25B P3B C31B C36B 164.8(5)
C19B P3B C31B C36B 62.3(5)
Ru1B P3B C31B C36B -71.0(5)
C25B P3B C31B C32B -24.9(5)
C19B P3B C31B C32B -127.4(5)
Ru1B P3B C31B C32B 99.3(5)
C36B C31B C32B C33B 0.1(9)
P3B C31B C32B C33B -170.3(5)
C31B C32B C33B C34B -1.6(10)
C32B C33B C34B C35B 1.5(10)
C33B C34B C35B C36B 0.1(9)
C32B C31B C36B C35B 1.5(9)
P3B C31B C36B C35B 172.2(5)
C34B C35B C36B C31B -1.7(9)
C49B P2B C37B C38B -48.6(5)
C43B P2B C37B C38B -153.5(5)
Ru1B P2B C37B C38B 83.7(5)
C49B P2B C37B C42B 139.3(5)
C43B P2B C37B C42B 34.4(5)
Ru1B P2B C37B C42B -88.4(5)
C42B C37B C38B C39B 0.8(8)
P2B C37B C38B C39B -171.6(4)
C37B C38B C39B C40B 0.4(9)
C38B C39B C40B C41B -0.4(9)
C39B C40B C41B C42B -0.6(8)
C40B C41B C42B C37B 1.8(9)
C38B C37B C42B C41B -1.8(8)
P2B C37B C42B C41B 170.5(4)
C49B P2B C43B C48B -12.3(5)
C37B P2B C43B C48B 95.4(5)
Ru1B P2B C43B C48B -143.7(4)
C49B P2B C43B C44B 164.5(4)
C37B P2B C43B C44B -87.8(5)
Ru1B P2B C43B C44B 33.1(5)
C48B C43B C44B C45B 1.0(8)
P2B C43B C44B C45B -176.1(4)
C43B C44B C45B C46B 0.9(9)
C44B C45B C46B C47B -1.9(9)
C45B C46B C47B C48B 0.9(9)
C46B C47B C48B C43B 1.1(9)
C44B C43B C48B C47B -2.0(8)
P2B C43B C48B C47B 174.9(4)
C43B P2B C49B C50B -92.9(5)
C37B P2B C49B C50B 163.0(4)
Ru1B P2B C49B C50B 35.3(5)
C43B P2B C49B C54B 88.2(5)
C37B P2B C49B C54B -15.9(5)
Ru1B P2B C49B C54B -143.6(4)
C54B C49B C50B C51B 0.2(8)
P2B C49B C50B C51B -178.7(4)
C49B C50B C51B C52B 1.2(9)
C50B C51B C52B C53B -1.0(9)
C51B C52B C53B C54B -0.6(9)
C52B C53B C54B C49B 2.0(9)
C50B C49B C54B C53B -1.8(8)
P2B C49B C54B C53B 177.1(4)
